data_2002424
loop_
_publ_author_name
'Lang, C'
'Mueller-Buschbaum, Hk'

_publ_section_title
;
Ba Ir0.67 Be0.33 O3: Eine stabilisierte kubische Form von Ba Ir O3
;
_journal_name_full
;
Zeitschrift fuer Anorganische und Allgemeine Chemie
;
_journal_page_first 169
_journal_page_last 171
_journal_volume 574
_journal_year 1989
_chemical_formula_structural 'Ba (Ir0.67 Be0.33) O3'
_chemical_formula_sum 'Ba Be0.33 Ir0.67 O3'
_chemical_name_systematic
;
Barium iridium beryllium oxide (1/0.7/0.3/3)
;
_space_group_IT_number 221
_symmetry_cell_setting cubic
_symmetry_Int_Tables_number 221
_symmetry_space_group_name_Hall '-P 4 2 3'
_symmetry_space_group_name_H-M 'P m -3 m'
_cell_angle_alpha 90
_cell_angle_beta 90
_cell_angle_gamma 90
_cell_formula_units_Z 1
_cell_length_a 4.1009(4)
_cell_length_b 4.1009(4)
_cell_length_c 4.1009(4)
_cell_volume 69.0
_refine_ls_R_factor_all 0.033
_cod_original_formula_sum 'Ba Be.33 Ir.67 O3'
_cod_database_code 2002424

loop_
_symmetry_equiv_pos_as_xyz
x,y,z
y,z,x
z,x,y
x,z,y
y,x,z
z,y,x
x,-y,-z
y,-z,-x
z,-x,-y
x,-z,-y
y,-x,-z
z,-y,-x
-x,y,-z
-y,z,-x
-z,x,-y
-x,z,-y
-y,x,-z
-z,y,-x
-x,-y,z
-y,-z,x
-z,-x,y
-x,-z,y
-y,-x,z
-z,-y,x
-x,-y,-z
-y,-z,-x
-z,-x,-y
-x,-z,-y
-y,-x,-z
-z,-y,-x
-x,y,z
-y,z,x
-z,x,y
-x,z,y
-y,x,z
-z,y,x
x,-y,z
y,-z,x
z,-x,y
x,-z,y
y,-x,z
z,-y,x
x,y,-z
y,z,-x
z,x,-y
x,z,-y
y,x,-z
z,y,-x

loop_
_atom_site_aniso_label
_atom_site_aniso_B_11
_atom_site_aniso_B_12
_atom_site_aniso_B_13
_atom_site_aniso_B_22
_atom_site_aniso_B_23
_atom_site_aniso_B_33
O1 0.40(42) 0. 0. 1.08(34) 0. 1.08(34)

loop_
_atom_site_label
_atom_site_type_symbol
_atom_site_symmetry_multiplicity
_atom_site_Wyckoff_symbol
_atom_site_fract_x
_atom_site_fract_y
_atom_site_fract_z
_atom_site_occupancy
_atom_site_attached_hydrogens
_atom_site_calc_flag
Ir1 Ir5+ 1 a 0. 0. 0. 0.67 0 d
Be1 Be2+ 1 a 0. 0. 0. 0.33 0 d
Ba1 Ba2+ 1 b 0.5 0.5 0.5 1. 0 d
O1 O2- 3 d 0.5 0. 0. 1. 0 d

loop_
_atom_type_symbol
_atom_type_oxidation_number
Ir5+ 5.000
Be2+ 2.000
Ba2+ 2.000
O2- -2.000
